data_1550882
loop_
_publ_author_name
'Almeida, Renata G.'
'Carvalho, Renato'
'Nunes, Mateus P.'
'Gomes, Roberto'
'Pedrosa, Leandro'
'Simone, Carlos'
'Elumalai, Gopi'
'Geertsen, Valerie'
'Gravel, Edmond'
'Doris, Eric'
'da Silva J\'unior, Eufr\^anio N.'

_publ_section_title
;
 Carbon nanotube-ruthenium hybrid towards mild oxidation of sulfides to
 sulfones: Efficient synthesis of diverse sulfonyl compounds
;
_journal_name_full 'Catalysis Science &amp; Technology'
_journal_paper_doi 10.1039/C9CY00384C
_journal_year 2019
_chemical_formula_sum 'C20 H11 Br O2 S'
_chemical_formula_weight 395.26
_chemical_name_systematic
'Carbon nanotube-ruthenium hybrids towards mild oxidation of sulfides to sulfones: Efficient synthesis of sulfonyl compounds with potential biological aplications.'
_space_group_crystal_system triclinic
_space_group_IT_number 2
_space_group_name_Hall '-P 1'
_space_group_name_H-M_alt 'P -1'
_symmetry_space_group_name_Hall '-P 1'
_symmetry_space_group_name_H-M 'P -1'
_atom_sites_solution_hydrogens geom
_audit_creation_method SHELXL-2014/7
_audit_update_record
;
2019-02-20 deposited with the CCDC.    2019-04-15 downloaded from the CCDC.
;
_cell_angle_alpha 106.280(10)
_cell_angle_beta 102.659(10)
_cell_angle_gamma 90.396(8)
_cell_formula_units_Z 2
_cell_length_a 8.0446(8)
_cell_length_b 9.3059(9)
_cell_length_c 11.5017(15)
_cell_measurement_reflns_used 1973
_cell_measurement_temperature 293(2)
_cell_measurement_theta_max 31.6
_cell_measurement_theta_min 3.31
_cell_volume 804.28(16)
_computing_cell_refinement 'CrysAlisPro 1.171.39.35c (Rigaku OD, 2017)'
_computing_data_collection 'CrysAlisPro 1.171.39.35c (Rigaku OD, 2017)'
_computing_data_reduction 'CrysAlisPro 1.171.39.35c (Rigaku OD, 2017)'
_computing_molecular_graphics 'Olex2 (Dolomanov et al., 2009)'
_computing_publication_material 'Olex2 (Dolomanov et al., 2009)'
_computing_structure_refinement 'ShelXL (Sheldrick, 2015)'
_computing_structure_solution 'ShelXT (Sheldrick, 2015)'
_diffrn_ambient_temperature 293(2)
_diffrn_detector 'CCD plate'
_diffrn_measured_fraction_theta_full 0.998
_diffrn_measured_fraction_theta_max 0.851
_diffrn_measurement_device 'two-circle diffractometer'
_diffrn_measurement_device_type 'XtaLAB Mini (ROW)'
_diffrn_radiation_monochromator graphite
_diffrn_radiation_probe x-ray
_diffrn_radiation_type MoK\a
_diffrn_radiation_wavelength 0.71073
_diffrn_reflns_av_R_equivalents 0.0187
_diffrn_reflns_av_unetI/netI 0.0518
_diffrn_reflns_Laue_measured_fraction_full 0.998
_diffrn_reflns_Laue_measured_fraction_max 0.851
_diffrn_reflns_limit_h_max 12
_diffrn_reflns_limit_h_min -12
_diffrn_reflns_limit_k_max 12
_diffrn_reflns_limit_k_min -14
_diffrn_reflns_limit_l_max 17
_diffrn_reflns_limit_l_min -17
_diffrn_reflns_number 7235
_diffrn_reflns_point_group_measured_fraction_full 0.998
_diffrn_reflns_point_group_measured_fraction_max 0.851
_diffrn_reflns_theta_full 25.242
_diffrn_reflns_theta_max 34.472
_diffrn_reflns_theta_min 2.602
_diffrn_source 'fine-focus sealed X-ray tube'
_diffrn_source_type 'Rigaku (Mo) X-ray Source'
_exptl_absorpt_coefficient_mu 2.694
_exptl_absorpt_correction_T_max 1.39
_exptl_absorpt_correction_T_min 0.85
_exptl_absorpt_correction_type multi-scan
_exptl_absorpt_process_details
;
CrysAlisPro 1.171.39.35c (Rigaku Oxford Diffraction, 2017)
Empirical absorption correction using spherical harmonics,
 implemented in SCALE3 ABSPACK scaling algorithm.
;
_exptl_crystal_colour colorless
_exptl_crystal_density_diffrn 1.632
_exptl_crystal_description prism
_exptl_crystal_F_000 396
_exptl_crystal_size_max 0.32
_exptl_crystal_size_mid 0.27
_exptl_crystal_size_min 0.15
_refine_diff_density_max 0.442
_refine_diff_density_min -0.545
_refine_diff_density_rms 0.062
_refine_ls_extinction_method none
_refine_ls_goodness_of_fit_ref 1.024
_refine_ls_hydrogen_treatment constr
_refine_ls_matrix_type full
_refine_ls_number_parameters 217
_refine_ls_number_reflns 5790
_refine_ls_number_restraints 0
_refine_ls_restrained_S_all 1.024
_refine_ls_R_factor_all 0.1078
_refine_ls_R_factor_gt 0.0510
_refine_ls_shift/su_max 0.001
_refine_ls_shift/su_mean 0.000
_refine_ls_structure_factor_coef Fsqd
_refine_ls_weighting_details 'w=1/[\s^2^(Fo^2^)+(0.0586P)^2^+0.0697P] where P=(Fo^2^+2Fc^2^)/3'
_refine_ls_weighting_scheme calc
_refine_ls_wR_factor_gt 0.1194
_refine_ls_wR_factor_ref 0.1548
_reflns_Friedel_coverage 0.000
_reflns_number_gt 3064
_reflns_number_total 5790
_reflns_threshold_expression 'I > 2\s(I)'
_cod_data_source_file c9cy00384c2.cif
_cod_data_source_block C3265-2-R
_cod_database_code 1550882
_shelx_shelxl_version_number 2014/7
_shelx_space_group_comment
;
The symmetry employed for this shelxl refinement is uniquely defined
by the following loop, which should always be used as a source of
symmetry information in preference to the above space-group names.
They are only intended as comments.
;

loop_
_space_group_symop_operation_xyz
'x, y, z'
'-x, -y, -z'

loop_
_atom_site_label
_atom_site_type_symbol
_atom_site_fract_x
_atom_site_fract_y
_atom_site_fract_z
_atom_site_U_iso_or_equiv
_atom_site_adp_type
_atom_site_occupancy
_atom_site_site_symmetry_order
_atom_site_calc_flag
_atom_site_refinement_flags_posn
_atom_site_refinement_flags_adp
Br Br 0.27795(5) 1.12449(5) 0.39348(5) 0.0912(2) Uani 1 1 d . .
S S 0.11510(8) 0.66406(9) 0.68455(7) 0.0508(2) Uani 1 1 d . .
O2 O 0.0465(2) 0.4776(2) 0.8076(2) 0.0529(5) Uani 1 1 d . .
O1 O 0.6602(3) 0.2669(3) 0.9182(3) 0.0756(7) Uani 1 1 d . .
C2 C 0.3292(3) 0.4754(3) 0.7842(2) 0.0372(5) Uani 1 1 d . .
C4 C 0.2175(3) 0.3287(3) 0.9120(2) 0.0400(5) Uani 1 1 d . .
C14 C 0.3079(3) 0.5741(3) 0.7106(2) 0.0406(5) Uani 1 1 d . .
C3 C 0.1878(3) 0.4323(3) 0.8334(2) 0.0386(5) Uani 1 1 d . .
C9 C 0.3774(3) 0.2721(3) 0.9410(2) 0.0410(5) Uani 1 1 d . .
C1 C 0.4888(3) 0.4145(3) 0.8108(2) 0.0402(5) Uani 1 1 d . .
C13 C 0.4431(3) 0.6030(3) 0.6595(3) 0.0493(6) Uani 1 1 d . .
H13 H 0.4288 0.6646 0.6074 0.059 Uiso 1 1 calc R U
C10 C 0.5198(3) 0.3146(3) 0.8921(3) 0.0455(6) Uani 1 1 d . .
C5 C 0.0850(4) 0.2864(3) 0.9586(3) 0.0494(6) Uani 1 1 d . .
H5 H -0.0213 0.3244 0.9414 0.059 Uiso 1 1 calc R U
C15 C 0.1669(3) 0.7900(3) 0.6041(3) 0.0453(6) Uani 1 1 d . .
C8 C 0.4015(4) 0.1755(3) 1.0144(3) 0.0521(7) Uani 1 1 d . .
H8 H 0.5083 0.1395 1.0347 0.063 Uiso 1 1 calc R U
C11 C 0.6213(3) 0.4497(3) 0.7622(3) 0.0500(7) Uani 1 1 d . .
H11 H 0.7269 0.4113 0.7816 0.060 Uiso 1 1 calc R U
C6 C 0.1108(4) 0.1887(4) 1.0299(3) 0.0610(8) Uani 1 1 d . .
H6 H 0.0212 0.1601 1.0597 0.073 Uiso 1 1 calc R U
C17 C 0.1548(4) 0.8498(4) 0.4131(3) 0.0586(8) Uani 1 1 d . .
H17 H 0.1239 0.8228 0.3266 0.070 Uiso 1 1 calc R U
C16 C 0.1224(4) 0.7498(4) 0.4756(3) 0.0541(7) Uani 1 1 d . .
H16 H 0.0704 0.6549 0.4310 0.065 Uiso 1 1 calc R U
C7 C 0.2684(4) 0.1323(4) 1.0577(3) 0.0618(8) Uani 1 1 d . .
H7 H 0.2845 0.0656 1.1055 0.074 Uiso 1 1 calc R U
C12 C 0.5975(4) 0.5407(4) 0.6857(3) 0.0557(7) Uani 1 1 d . .
H12 H 0.6860 0.5609 0.6511 0.067 Uiso 1 1 calc R U
C20 C 0.2421(5) 0.9309(4) 0.6687(3) 0.0631(8) Uani 1 1 d . .
H20 H 0.2703 0.9596 0.7552 0.076 Uiso 1 1 calc R U
C18 C 0.2323(4) 0.9884(4) 0.4788(3) 0.0533(7) Uani 1 1 d . .
C19 C 0.2760(5) 1.0301(4) 0.6065(4) 0.0689(9) Uani 1 1 d . .
H19 H 0.3283 1.1250 0.6507 0.083 Uiso 1 1 calc R U

loop_
_atom_site_aniso_label
_atom_site_aniso_U_11
_atom_site_aniso_U_22
_atom_site_aniso_U_33
_atom_site_aniso_U_23
_atom_site_aniso_U_13
_atom_site_aniso_U_12
Br 0.0812(3) 0.0977(4) 0.1343(4) 0.0821(3) 0.0435(3) 0.0131(2)
S 0.0404(3) 0.0565(4) 0.0673(5) 0.0351(4) 0.0146(3) 0.0074(3)
O2 0.0319(9) 0.0691(14) 0.0685(13) 0.0360(11) 0.0128(9) 0.0055(8)
O1 0.0410(11) 0.0984(19) 0.111(2) 0.0646(16) 0.0226(12) 0.0240(11)
C2 0.0306(11) 0.0401(13) 0.0408(13) 0.0126(11) 0.0069(10) -0.0002(9)
C4 0.0388(12) 0.0403(14) 0.0403(13) 0.0121(11) 0.0075(10) -0.0016(10)
C14 0.0349(11) 0.0394(14) 0.0483(15) 0.0139(11) 0.0093(11) -0.0004(10)
C3 0.0329(11) 0.0404(13) 0.0429(14) 0.0137(11) 0.0077(10) -0.0006(9)
C9 0.0396(12) 0.0411(14) 0.0416(14) 0.0128(11) 0.0066(11) 0.0011(10)
C1 0.0323(11) 0.0417(14) 0.0454(14) 0.0111(11) 0.0086(10) 0.0011(10)
C13 0.0446(14) 0.0534(17) 0.0592(17) 0.0259(14) 0.0190(13) 0.0020(12)
C10 0.0371(12) 0.0483(16) 0.0521(16) 0.0162(13) 0.0098(11) 0.0051(11)
C5 0.0426(14) 0.0572(17) 0.0542(17) 0.0223(14) 0.0151(12) -0.0001(12)
C15 0.0431(13) 0.0439(15) 0.0524(16) 0.0205(13) 0.0094(12) 0.0017(11)
C8 0.0551(16) 0.0517(17) 0.0530(17) 0.0216(14) 0.0109(14) 0.0094(13)
C11 0.0362(13) 0.0530(17) 0.0656(19) 0.0190(14) 0.0191(13) 0.0061(12)
C6 0.0642(18) 0.067(2) 0.065(2) 0.0306(17) 0.0262(16) -0.0011(16)
C17 0.0682(19) 0.062(2) 0.0484(17) 0.0231(15) 0.0105(15) 0.0053(16)
C16 0.0580(17) 0.0472(17) 0.0542(18) 0.0167(13) 0.0045(14) -0.0009(13)
C7 0.076(2) 0.061(2) 0.0607(19) 0.0352(16) 0.0181(16) 0.0092(16)
C12 0.0419(14) 0.0632(19) 0.075(2) 0.0295(16) 0.0276(14) 0.0043(13)
C20 0.081(2) 0.0526(19) 0.0502(18) 0.0148(14) 0.0041(16) -0.0090(16)
C18 0.0454(14) 0.0553(18) 0.073(2) 0.0368(16) 0.0195(14) 0.0083(13)
C19 0.082(2) 0.0440(18) 0.077(2) 0.0178(17) 0.0089(19) -0.0101(16)

loop_
_atom_type_symbol
_atom_type_description
_atom_type_scat_dispersion_real
_atom_type_scat_dispersion_imag
_atom_type_scat_source
C C 0.0033 0.0016 'International Tables Vol C Tables 4.2.6.8 and 6.1.1.4'
H H 0.0000 0.0000 'International Tables Vol C Tables 4.2.6.8 and 6.1.1.4'
O O 0.0106 0.0060 'International Tables Vol C Tables 4.2.6.8 and 6.1.1.4'
S S 0.1246 0.1234 'International Tables Vol C Tables 4.2.6.8 and 6.1.1.4'
Br Br -0.2901 2.4595 'International Tables Vol C Tables 4.2.6.8 and 6.1.1.4'

loop_
_geom_angle_atom_site_label_1
_geom_angle_atom_site_label_2
_geom_angle_atom_site_label_3
_geom_angle
C14 S C15 101.88(12)
C14 C2 C1 119.4(2)
C14 C2 C3 121.3(2)
C1 C2 C3 119.3(2)
C5 C4 C9 118.9(2)
C5 C4 C3 119.9(2)
C9 C4 C3 121.2(2)
C2 C14 C13 118.8(2)
C2 C14 S 120.87(18)
C13 C14 S 120.4(2)
O2 C3 C2 120.9(2)
O2 C3 C4 119.9(2)
C2 C3 C4 119.2(2)
C8 C9 C4 120.0(2)
C8 C9 C10 120.1(2)
C4 C9 C10 119.9(2)
C11 C1 C2 120.2(2)
C11 C1 C10 118.4(2)
C2 C1 C10 121.4(2)
C12 C13 C14 120.7(3)
C12 C13 H13 119.6
C14 C13 H13 119.6
O1 C10 C9 120.2(3)
O1 C10 C1 120.9(2)
C9 C10 C1 118.9(2)
C6 C5 C4 120.2(3)
C6 C5 H5 119.9
C4 C5 H5 119.9
C20 C15 C16 119.2(3)
C20 C15 S 120.6(2)
C16 C15 S 120.1(2)
C7 C8 C9 120.5(3)
C7 C8 H8 119.8
C9 C8 H8 119.8
C12 C11 C1 120.3(2)
C12 C11 H11 119.9
C1 C11 H11 119.9
C5 C6 C7 120.7(3)
C5 C6 H6 119.6
C7 C6 H6 119.6
C18 C17 C16 119.6(3)
C18 C17 H17 120.2
C16 C17 H17 120.2
C17 C16 C15 120.3(3)
C17 C16 H16 119.8
C15 C16 H16 119.8
C8 C7 C6 119.6(3)
C8 C7 H7 120.2
C6 C7 H7 120.2
C11 C12 C13 120.6(3)
C11 C12 H12 119.7
C13 C12 H12 119.7
C15 C20 C19 120.6(3)
C15 C20 H20 119.7
C19 C20 H20 119.7
C17 C18 C19 120.6(3)
C17 C18 Br 119.7(2)
C19 C18 Br 119.7(3)
C18 C19 C20 119.7(3)
C18 C19 H19 120.2
C20 C19 H19 120.2

loop_
_geom_bond_atom_site_label_1
_geom_bond_atom_site_label_2
_geom_bond_distance
Br C18 1.884(3)
S C14 1.775(3)
S C15 1.782(3)
O2 C3 1.219(3)
O1 C10 1.223(3)
C2 C14 1.401(3)
C2 C1 1.414(3)
C2 C3 1.476(3)
C4 C5 1.393(3)
C4 C9 1.401(3)
C4 C3 1.484(3)
C14 C13 1.401(3)
C9 C8 1.384(4)
C9 C10 1.479(4)
C1 C11 1.382(4)
C1 C10 1.480(4)
C13 C12 1.383(4)
C13 H13 0.9300
C5 C6 1.374(4)
C5 H5 0.9300
C15 C20 1.372(4)
C15 C16 1.382(4)
C8 C7 1.377(4)
C8 H8 0.9300
C11 C12 1.370(4)
C11 H11 0.9300
C6 C7 1.382(5)
C6 H6 0.9300
C17 C18 1.364(5)
C17 C16 1.380(4)
C17 H17 0.9300
C16 H16 0.9300
C7 H7 0.9300
C12 H12 0.9300
C20 C19 1.375(5)
C20 H20 0.9300
C18 C19 1.373(5)
C19 H19 0.9300
